data_7213454
loop_
_publ_author_name
'Magu\`eres, Pierre Le'
'Lindeman, Sergey V.'
'Kochi, Jay K.'

_publ_section_title
;
 Direct relationship between intermolecular charge-transfer and
 charge-resonance complexes via structural changes in the arene donor with
 various \p-acceptors
;
_journal_issue 7
_journal_name_full 'Journal of the Chemical Society, Perkin Transactions 2'
_journal_page_first 1180
_journal_paper_doi 10.1039/b009543p
_journal_year 2001
_chemical_formula_moiety '(C20 H24), (C6 N4)'
_chemical_formula_sum 'C26 H24 N4'
_chemical_formula_weight 392.49
_chemical_name_systematic
; 
Octamethylbiphenylene/Tetracyanoethylene molecular complex 1:1 
;
_space_group_IT_number 14
_symmetry_cell_setting monoclinic
_symmetry_space_group_name_Hall '-P 2ybc'
_symmetry_space_group_name_H-M 'P 1 21/c 1'
_atom_sites_solution_hydrogens geom
_atom_sites_solution_primary direct
_atom_sites_solution_secondary difmap
_audit_creation_method SHELXL
_cell_angle_alpha 90.00
_cell_angle_beta 95.526(3)
_cell_angle_gamma 90.00
_cell_formula_units_Z 4
_cell_length_a 16.137(2)
_cell_length_b 7.2320(10)
_cell_length_c 17.680(2)
_cell_measurement_reflns_used 4149
_cell_measurement_temperature 93(2)
_cell_measurement_theta_max 35
_cell_measurement_theta_min 2
_cell_volume 2053.7(4)
_computing_cell_refinement 'SAINT V4.050 (Siemens, 1989-95)'
_computing_data_collection 'SMART V4.050 (Siemens, 1989-95)'
_computing_data_reduction 'SAINT & SADABS (Sheldrick, 1996)'
_computing_molecular_graphics 'XP V5.06 (Siemens, 1996)'
_computing_publication_material 'SHELXL-93 & XCIF V5.05 (Siemens, 1996)'
_computing_structure_refinement 'SHELXL-93 (Sheldrick, 1993)'
_computing_structure_solution 'SHELXS-86 (Sheldrick, 1990)'
_diffrn_ambient_temperature 93(2)
_diffrn_measurement_device 'Siemens SMART'
_diffrn_measurement_method
;
\w-scan, frame range 0.3 deg, hemisphere
;
_diffrn_radiation_monochromator graphite
_diffrn_radiation_source 'normal-focus sealed tube'
_diffrn_radiation_type MoK\a
_diffrn_radiation_wavelength 0.71073
_diffrn_reflns_av_R_equivalents 0.0257
_diffrn_reflns_av_sigmaI/netI 0.0391
_diffrn_reflns_limit_h_max 25
_diffrn_reflns_limit_h_min -26
_diffrn_reflns_limit_k_max 11
_diffrn_reflns_limit_k_min 0
_diffrn_reflns_limit_l_max 28
_diffrn_reflns_limit_l_min 0
_diffrn_reflns_number 23371
_diffrn_reflns_theta_max 35.80
_diffrn_reflns_theta_min 1.27
_diffrn_standards_decay_% 0.9
_diffrn_standards_number 214
_exptl_absorpt_coefficient_mu 0.076
_exptl_absorpt_correction_T_max 0.966
_exptl_absorpt_correction_T_min 0.845
_exptl_absorpt_correction_type 'Semi-empirical (SADABS procedure)'
_exptl_crystal_colour black
_exptl_crystal_density_diffrn 1.269
_exptl_crystal_density_method none
_exptl_crystal_description plate
_exptl_crystal_F_000 832
_exptl_crystal_size_max 0.3
_exptl_crystal_size_mid 0.2
_exptl_crystal_size_min 0.05
_refine_diff_density_max 0.462
_refine_diff_density_min -0.268
_refine_diff_density_rms 0.056
_refine_ls_extinction_method none
_refine_ls_goodness_of_fit_all 0.917
_refine_ls_goodness_of_fit_obs 1.070
_refine_ls_hydrogen_treatment refall
_refine_ls_matrix_type full
_refine_ls_number_parameters 367
_refine_ls_number_reflns 8832
_refine_ls_number_restraints 0
_refine_ls_restrained_S_all 1.024
_refine_ls_restrained_S_obs 1.070
_refine_ls_R_factor_all 0.0736
_refine_ls_R_factor_obs 0.0426
_refine_ls_shift/esd_max -0.002
_refine_ls_shift/esd_mean 0.000
_refine_ls_structure_factor_coef Fsqd
_refine_ls_weighting_details 'w=1/[\s^2^(Fo^2^)+(0.0650P)^2^+0.0000P] where P=(Fo^2^+2Fc^2^)/3'
_refine_ls_weighting_scheme calc
_refine_ls_wR_factor_all 0.1234
_refine_ls_wR_factor_obs 0.1019
_reflns_number_observed 5608
_reflns_number_total 8872
_reflns_observed_criterion >2sigma(I)
_cod_data_source_file b009543psup1.cif
_cod_data_source_block pier-xsx
_cod_depositor_comments
;
The following automatic conversions were performed:

'_refine_ls_weighting_scheme' value 'calc
w=1/[\s^2^(Fo^2^)+(0.0650P)^2^+0.0000P] where P=(Fo^2^+2Fc^2^)/3' was
changed to 'calc'. New tag '_refine_ls_weighting_details' was
created. The value of the new tag was set to
'w=1/[\s^2^(Fo^2^)+(0.0650P)^2^+0.0000P] where P=(Fo^2^+2Fc^2^)/3'.

Automatic conversion script
Id: cif_fix_values 3143 2015-03-26 13:38:13Z robertas 
;
_cod_original_cell_volume 2053.7(5)
_cod_original_sg_symbol_H-M P2(1)/c
_cod_database_code 7213454

loop_
_symmetry_equiv_pos_as_xyz
'x, y, z'
'-x, y+1/2, -z+1/2'
'-x, -y, -z'
'x, -y-1/2, z-1/2'

loop_
_atom_site_aniso_label
_atom_site_aniso_U_11
_atom_site_aniso_U_22
_atom_site_aniso_U_33
_atom_site_aniso_U_23
_atom_site_aniso_U_13
_atom_site_aniso_U_12
C1 0.0128(3) 0.0112(3) 0.0120(3) 0.0000(2) 0.0026(2) 0.0005(2)
C2 0.0148(3) 0.0129(3) 0.0115(3) 0.0004(2) 0.0011(2) -0.0003(3)
C3 0.0137(3) 0.0128(3) 0.0144(3) 0.0003(3) -0.0005(2) -0.0001(3)
C4 0.0113(3) 0.0126(3) 0.0162(3) -0.0011(2) 0.0009(2) 0.0001(2)
C5 0.0125(3) 0.0131(3) 0.0135(3) -0.0015(2) 0.0030(2) -0.0003(2)
C6 0.0122(3) 0.0116(3) 0.0109(3) 0.0002(2) 0.0022(2) 0.0004(2)
C7 0.0123(3) 0.0116(3) 0.0121(3) -0.0003(2) 0.0024(2) 0.0008(2)
C8 0.0147(3) 0.0123(3) 0.0121(3) 0.0000(2) 0.0011(2) 0.0000(3)
C9 0.0133(3) 0.0120(3) 0.0151(3) 0.0001(2) 0.0003(2) 0.0005(2)
C10 0.0125(3) 0.0122(3) 0.0175(3) -0.0001(3) 0.0025(2) 0.0004(2)
C11 0.0131(3) 0.0130(3) 0.0153(3) 0.0003(2) 0.0045(2) 0.0004(3)
C12 0.0124(3) 0.0116(3) 0.0118(3) 0.0009(2) 0.0026(2) 0.0004(2)
C13 0.0223(4) 0.0226(4) 0.0115(3) 0.0026(3) 0.0031(3) 0.0023(3)
C14 0.0182(4) 0.0208(4) 0.0183(4) 0.0021(3) -0.0036(3) 0.0028(3)
C15 0.0124(3) 0.0218(4) 0.0231(4) -0.0017(3) 0.0023(3) 0.0035(3)
C16 0.0170(4) 0.0230(4) 0.0150(3) -0.0012(3) 0.0057(3) 0.0025(3)
C17 0.0219(4) 0.0225(4) 0.0122(3) 0.0015(3) 0.0029(3) 0.0041(3)
C18 0.0181(4) 0.0190(4) 0.0195(4) 0.0023(3) -0.0035(3) 0.0030(3)
C19 0.0130(3) 0.0194(4) 0.0256(4) 0.0007(3) 0.0047(3) 0.0038(3)
C20 0.0198(4) 0.0248(4) 0.0170(4) 0.0020(3) 0.0088(3) 0.0048(3)
N1 0.0200(3) 0.0230(4) 0.0307(4) 0.0059(3) 0.0092(3) 0.0019(3)
N2 0.0235(4) 0.0242(4) 0.0201(3) -0.0015(3) 0.0013(3) 0.0016(3)
N3 0.0229(3) 0.0241(4) 0.0210(3) -0.0032(3) 0.0011(3) 0.0010(3)
N4 0.0216(3) 0.0235(4) 0.0352(4) 0.0065(3) 0.0117(3) 0.0023(3)
C21 0.0151(3) 0.0152(3) 0.0148(3) 0.0002(3) 0.0032(2) 0.0002(3)
C22 0.0150(3) 0.0149(3) 0.0154(3) 0.0003(3) 0.0034(3) 0.0000(3)
C23 0.0148(3) 0.0155(3) 0.0195(4) 0.0011(3) 0.0028(3) 0.0006(3)
C24 0.0162(3) 0.0159(3) 0.0185(3) 0.0003(3) 0.0017(3) 0.0007(3)
C25 0.0157(3) 0.0157(3) 0.0198(4) -0.0012(3) 0.0010(3) 0.0002(3)
C26 0.0162(3) 0.0155(3) 0.0224(4) 0.0010(3) 0.0039(3) 0.0005(3)

loop_
_atom_site_label
_atom_site_type_symbol
_atom_site_fract_x
_atom_site_fract_y
_atom_site_fract_z
_atom_site_U_iso_or_equiv
_atom_site_thermal_displace_type
_atom_site_occupancy
_atom_site_calc_flag
C1 C 0.27890(4) 0.40471(10) 0.17326(4) 0.01191(13) Uani 1 d
C2 C 0.32472(5) 0.32492(10) 0.23422(4) 0.01307(13) Uani 1 d
C3 C 0.40178(5) 0.24348(10) 0.21737(4) 0.01376(13) Uani 1 d
C4 C 0.42629(5) 0.24158(10) 0.14292(4) 0.01338(13) Uani 1 d
C5 C 0.37666(5) 0.32440(10) 0.08033(4) 0.01289(13) Uani 1 d
C6 C 0.30394(4) 0.40451(10) 0.09838(4) 0.01151(12) Uani 1 d
C7 C 0.22584(4) 0.50939(10) 0.07052(4) 0.01192(13) Uani 1 d
C8 C 0.17908(5) 0.58858(10) 0.00964(4) 0.01306(13) Uani 1 d
C9 C 0.10166(5) 0.66696(10) 0.02714(4) 0.01356(13) Uani 1 d
C10 C 0.07639(5) 0.66377(10) 0.10140(4) 0.01399(13) Uani 1 d
C11 C 0.12780(5) 0.58736(10) 0.16418(4) 0.01358(13) Uani 1 d
C12 C 0.20080(4) 0.50969(10) 0.14553(4) 0.01183(13) Uani 1 d
C13 C 0.29614(6) 0.32150(12) 0.31257(4) 0.0187(2) Uani 1 d
C14 C 0.45819(6) 0.16285(12) 0.28232(5) 0.0194(2) Uani 1 d
C15 C 0.50801(5) 0.15593(13) 0.12667(5) 0.0191(2) Uani 1 d
C16 C 0.40342(5) 0.32106(12) 0.00126(5) 0.01807(15) Uani 1 d
C17 C 0.20640(5) 0.59386(12) -0.06918(5) 0.0188(2) Uani 1 d
C18 C 0.04534(5) 0.74996(12) -0.03722(5) 0.0192(2) Uani 1 d
C19 C -0.00841(5) 0.73595(12) 0.11555(5) 0.0191(2) Uani 1 d
C20 C 0.10285(6) 0.59248(13) 0.24401(5) 0.0201(2) Uani 1 d
H13A H 0.3038(8) 0.2027(20) 0.3373(7) 0.044(4) Uiso 1 d
H13B H 0.2353(8) 0.3443(17) 0.3108(7) 0.036(3) Uiso 1 d
H13C H 0.3239(8) 0.4082(19) 0.3449(7) 0.038(3) Uiso 1 d
H14A H 0.4506(10) 0.2194(25) 0.3285(9) 0.072(5) Uiso 1 d
H14B H 0.5148(10) 0.1882(23) 0.2767(8) 0.064(5) Uiso 1 d
H14C H 0.4496(10) 0.0346(25) 0.2877(8) 0.069(5) Uiso 1 d
H15A H 0.5023(7) 0.0741(17) 0.0807(7) 0.033(3) Uiso 1 d
H15B H 0.5321(9) 0.0790(21) 0.1677(8) 0.054(4) Uiso 1 d
H15C H 0.5473(9) 0.2490(21) 0.1166(7) 0.050(4) Uiso 1 d
H16A H 0.4584(9) 0.3581(20) -0.0011(8) 0.051(4) Uiso 1 d
H16B H 0.3689(8) 0.3968(21) -0.0330(7) 0.048(4) Uiso 1 d
H16C H 0.3991(8) 0.1963(21) -0.0205(7) 0.049(4) Uiso 1 d
H17A H 0.2106(8) 0.7199(19) -0.0871(7) 0.041(4) Uiso 1 d
H17B H 0.1685(8) 0.5250(21) -0.1050(7) 0.049(4) Uiso 1 d
H17C H 0.2608(8) 0.5431(20) -0.0678(7) 0.047(4) Uiso 1 d
H18A H 0.0759(9) 0.8189(22) -0.0722(8) 0.057(4) Uiso 1 d
H18B H 0.0114(10) 0.8505(22) -0.0186(8) 0.060(4) Uiso 1 d
H18C H 0.0096(10) 0.6593(23) -0.0608(8) 0.066(5) Uiso 1 d
H19A H -0.0290(7) 0.6845(17) 0.1613(7) 0.033(3) Uiso 1 d
H19B H -0.0497(7) 0.6977(17) 0.0761(6) 0.028(3) Uiso 1 d
H19C H -0.0067(8) 0.8732(21) 0.1212(7) 0.044(4) Uiso 1 d
H20A H 0.0822(8) 0.7180(19) 0.2586(7) 0.042(4) Uiso 1 d
H20B H 0.1509(8) 0.5617(18) 0.2827(7) 0.040(3) Uiso 1 d
H20C H 0.0611(8) 0.5057(20) 0.2512(7) 0.043(4) Uiso 1 d
N1 N 0.39214(5) 0.69602(11) 0.54627(5) 0.0241(2) Uani 1 d
N2 N 0.30850(5) 0.68507(11) 0.77717(4) 0.0227(2) Uani 1 d
N3 N 0.19172(5) 0.40089(11) 0.46754(4) 0.0227(2) Uani 1 d
N4 N 0.10612(5) 0.39120(11) 0.69857(5) 0.0262(2) Uani 1 d
C21 C 0.28335(5) 0.59310(11) 0.63569(4) 0.01492(14) Uani 1 d
C22 C 0.21528(5) 0.49183(11) 0.60936(4) 0.01496(14) Uani 1 d
C23 C 0.34350(5) 0.64938(11) 0.58580(4) 0.01652(15) Uani 1 d
C24 C 0.29703(5) 0.64411(11) 0.71445(4) 0.01686(15) Uani 1 d
C25 C 0.20208(5) 0.44083(11) 0.53054(5) 0.01712(15) Uani 1 d
C26 C 0.15490(5) 0.43592(11) 0.65903(5) 0.01790(15) Uani 1 d

loop_
_atom_type_symbol
_atom_type_description
_atom_type_scat_dispersion_real
_atom_type_scat_dispersion_imag
_atom_type_scat_source
C C 0.0033 0.0016 'International Tables Vol C Tables 4.2.6.8 and 6.1.1.4'
H H 0.0000 0.0000 'International Tables Vol C Tables 4.2.6.8 and 6.1.1.4'
N N 0.0061 0.0033 'International Tables Vol C Tables 4.2.6.8 and 6.1.1.4'

loop_
_geom_angle_atom_site_label_1
_geom_angle_atom_site_label_2
_geom_angle_atom_site_label_3
_geom_angle
C2 C1 C6 123.41(7)
C2 C1 C12 146.52(7)
C6 C1 C12 90.07(5)
C1 C2 C3 114.95(7)
C1 C2 C13 122.72(7)
C3 C2 C13 122.33(7)
C4 C3 C2 121.67(7)
C4 C3 C14 120.17(7)
C2 C3 C14 118.14(7)
C3 C4 C5 122.03(7)
C3 C4 C15 120.68(7)
C5 C4 C15 117.26(7)
C6 C5 C4 115.04(7)
C6 C5 C16 123.47(7)
C4 C5 C16 121.48(7)
C5 C6 C1 122.87(7)
C5 C6 C7 147.11(7)
C1 C6 C7 90.02(6)
C8 C7 C12 122.95(7)
C8 C7 C6 147.07(7)
C12 C7 C6 89.98(6)
C7 C8 C9 114.77(7)
C7 C8 C17 123.20(7)
C9 C8 C17 122.02(7)
C10 C9 C8 122.02(7)
C10 C9 C18 120.02(7)
C8 C9 C18 117.94(7)
C9 C10 C11 121.99(7)
C9 C10 C19 119.78(7)
C11 C10 C19 118.20(7)
C12 C11 C10 114.73(7)
C12 C11 C20 123.24(7)
C10 C11 C20 122.03(7)
C11 C12 C7 123.45(7)
C11 C12 C1 146.61(7)
C7 C12 C1 89.93(6)
C22 C21 C23 120.91(7)
C22 C21 C24 120.80(7)
C23 C21 C24 118.29(7)
C21 C22 C26 121.03(7)
C21 C22 C25 120.52(7)
C26 C22 C25 118.44(7)
N1 C23 C21 179.26(9)
N2 C24 C21 179.52(8)
N3 C25 C22 179.68(8)
N4 C26 C22 179.62(9)

loop_
_geom_bond_atom_site_label_1
_geom_bond_atom_site_label_2
_geom_bond_distance
C1 C2 1.3739(10)
C1 C6 1.4209(10)
C1 C12 1.5120(10)
C2 C3 1.4329(11)
C2 C13 1.5019(11)
C3 C4 1.4105(11)
C3 C14 1.5119(11)
C4 C5 1.4333(10)
C4 C15 1.5093(11)
C5 C6 1.3735(10)
C5 C16 1.5025(11)
C6 C7 1.5121(10)
C7 C8 1.3782(10)
C7 C12 1.4233(10)
C8 C9 1.4327(10)
C8 C17 1.5019(11)
C9 C10 1.4120(11)
C9 C18 1.5106(11)
C10 C11 1.4311(11)
C10 C19 1.5079(11)
C11 C12 1.3736(10)
C11 C20 1.5050(11)
N1 C23 1.1506(11)
N2 C24 1.1455(11)
N3 C25 1.1472(11)
N4 C26 1.1485(11)
C21 C22 1.3642(11)
C21 C23 1.4320(11)
C21 C24 1.4370(11)
C22 C26 1.4314(11)
C22 C25 1.4374(11)

loop_
_geom_torsion_atom_site_label_1
_geom_torsion_atom_site_label_2
_geom_torsion_atom_site_label_3
_geom_torsion_atom_site_label_4
_geom_torsion
C6 C1 C2 C3 1.35(11)
C12 C1 C2 C3 -178.86(10)
C6 C1 C2 C13 -178.15(7)
C12 C1 C2 C13 1.6(2)
C1 C2 C3 C4 -1.96(11)
C13 C2 C3 C4 177.54(7)
C1 C2 C3 C14 176.45(7)
C13 C2 C3 C14 -4.05(11)
C2 C3 C4 C5 1.45(11)
C14 C3 C4 C5 -176.92(7)
C2 C3 C4 C15 179.64(7)
C14 C3 C4 C15 1.26(11)
C3 C4 C5 C6 -0.18(11)
C15 C4 C5 C6 -178.42(7)
C3 C4 C5 C16 -179.88(7)
C15 C4 C5 C16 1.88(11)
C4 C5 C6 C1 -0.47(11)
C16 C5 C6 C1 179.22(7)
C4 C5 C6 C7 179.52(10)
C16 C5 C6 C7 -0.8(2)
C2 C1 C6 C5 -0.15(12)
C12 C1 C6 C5 179.96(7)
C2 C1 C6 C7 179.85(7)
C12 C1 C6 C7 -0.04(6)
C5 C6 C7 C8 0.6(2)
C1 C6 C7 C8 -179.41(12)
C5 C6 C7 C12 -179.95(11)
C1 C6 C7 C12 0.04(6)
C12 C7 C8 C9 -1.79(11)
C6 C7 C8 C9 177.56(10)
C12 C7 C8 C17 178.05(7)
C6 C7 C8 C17 -2.6(2)
C7 C8 C9 C10 0.54(11)
C17 C8 C9 C10 -179.30(7)
C7 C8 C9 C18 -177.72(7)
C17 C8 C9 C18 2.44(11)
C8 C9 C10 C11 2.06(11)
C18 C9 C10 C11 -179.71(7)
C8 C9 C10 C19 -175.61(7)
C18 C9 C10 C19 2.62(11)
C9 C10 C11 C12 -3.26(11)
C19 C10 C11 C12 174.44(7)
C9 C10 C11 C20 176.86(7)
C19 C10 C11 C20 -5.44(11)
C10 C11 C12 C7 2.06(11)
C20 C11 C12 C7 -178.06(7)
C10 C11 C12 C1 -176.38(10)
C20 C11 C12 C1 3.5(2)
C8 C7 C12 C11 0.47(12)
C6 C7 C12 C11 -179.18(7)
C8 C7 C12 C1 179.61(7)
C6 C7 C12 C1 -0.04(6)
C2 C1 C12 C11 -1.1(2)
C6 C1 C12 C11 178.74(11)
C2 C1 C12 C7 -179.79(11)
C6 C1 C12 C7 0.04(6)
C23 C21 C22 C26 -179.78(8)
C24 C21 C22 C26 0.98(11)
C23 C21 C22 C25 -0.59(11)
C24 C21 C22 C25 -179.83(7)
C22 C21 C23 N1 161.8(75)
C24 C21 C23 N1 -19.0(76)
C22 C21 C24 N2 163.8(671)
C23 C21 C24 N2 -15.5(122)
C21 C22 C25 N3 -32.1(174)
C26 C22 C25 N3 147.2(173)
C21 C22 C26 N4 143.9(138)
C25 C22 C26 N4 -35.3(138)
